data_4518434
loop_
_publ_author_name
'Gupta, Saswata'
'Sabbasani, Venkata R.'
'Su, Siyuan'
'Wink, Donald J.'
'Lee, Daesung'

_publ_section_title
;
 Alkene-Chelated Ruthenium Alkylidenes: A Missing Link to New Catalysts
;
_journal_issue 4
_journal_name_full 'ACS Catalysis'
_journal_page_first 1977
_journal_page_last 1987
_journal_paper_doi 10.1021/acscatal.0c04972
_journal_volume 11
_journal_year 2021
_chemical_formula_sum 'C42 H44 Cl2 Fe N2 Ru'
_chemical_formula_weight 804.61
_space_group_crystal_system triclinic
_space_group_IT_number 2
_space_group_name_Hall '-P 1'
_space_group_name_H-M_alt 'P -1'
_atom_sites_solution_hydrogens geom
_atom_sites_solution_primary direct
_atom_sites_solution_secondary difmap
_audit_creation_method SHELXL-97
_cell_angle_alpha 103.978(8)
_cell_angle_beta 96.479(9)
_cell_angle_gamma 116.864(7)
_cell_formula_units_Z 2
_cell_length_a 12.269(4)
_cell_length_b 13.206(4)
_cell_length_c 13.740(4)
_cell_measurement_reflns_used 9978
_cell_measurement_temperature 200(2)
_cell_measurement_theta_max 29.1679
_cell_measurement_theta_min 2.3850
_cell_volume 1862.7(10)
_computing_structure_refinement 'SHELXL-97 (Sheldrick, 2008)'
_computing_structure_solution 'SHELXS-97 (Sheldrick, 2008)'
_diffrn_ambient_temperature 200(2)
_diffrn_measured_fraction_theta_full 0.960
_diffrn_measured_fraction_theta_max 0.960
_diffrn_measurement_device_type 'Bruker X2S'
_diffrn_measurement_method CCD
_diffrn_radiation_monochromator graphite
_diffrn_radiation_source 'fine-focus sealed tube'
_diffrn_radiation_type MoK\a
_diffrn_radiation_wavelength 0.71073
_diffrn_reflns_av_R_equivalents 0.1084
_diffrn_reflns_av_sigmaI/netI 0.0901
_diffrn_reflns_limit_h_max 14
_diffrn_reflns_limit_h_min -14
_diffrn_reflns_limit_k_max 15
_diffrn_reflns_limit_k_min -15
_diffrn_reflns_limit_l_max 16
_diffrn_reflns_limit_l_min -16
_diffrn_reflns_number 23566
_diffrn_reflns_theta_full 25.04
_diffrn_reflns_theta_max 25.04
_diffrn_reflns_theta_min 1.58
_exptl_absorpt_coefficient_mu 0.970
_exptl_absorpt_correction_T_max 0.8296
_exptl_absorpt_correction_T_min 0.5937
_exptl_absorpt_correction_type multi-scan
_exptl_absorpt_process_details SADABS
_exptl_crystal_density_diffrn 1.435
_exptl_crystal_density_method 'not measured'
_exptl_crystal_description block
_exptl_crystal_F_000 828
_exptl_crystal_size_max 0.60
_exptl_crystal_size_mid 0.22
_exptl_crystal_size_min 0.20
_refine_diff_density_max 2.777
_refine_diff_density_min -3.887
_refine_diff_density_rms 0.344
_refine_ls_extinction_method none
_refine_ls_goodness_of_fit_ref 2.544
_refine_ls_hydrogen_treatment mixed
_refine_ls_matrix_type full
_refine_ls_number_parameters 460
_refine_ls_number_reflns 6332
_refine_ls_number_restraints 0
_refine_ls_restrained_S_all 2.544
_refine_ls_R_factor_all 0.1740
_refine_ls_R_factor_gt 0.1520
_refine_ls_shift/su_max 0.007
_refine_ls_shift/su_mean 0.000
_refine_ls_structure_factor_coef Fsqd
_refine_ls_weighting_details 'calc w=1/[\s^2^(Fo^2^)+(0.1000P)^2^+0.5000P] where P=(Fo^2^+2Fc^2^)/3'
_refine_ls_weighting_scheme calc
_refine_ls_wR_factor_gt 0.3805
_refine_ls_wR_factor_ref 0.3911
_reflns_number_gt 5072
_reflns_number_total 6332
_reflns_threshold_expression >2sigma(I)
_cod_data_source_file cs0c04972_si_003.cif
_cod_data_source_block Compound_10c
_cod_depositor_comments 'Adding full bibliography for 4518430--4518444.cif.'
_cod_database_code 4518434
_publ_contact_phone 312-413-7383
_publ_contact_fax 312-996-0431
_publ_contact_email dwink@uic.edu

loop_
_symmetry_equiv_pos_as_xyz
'x, y, z'
'-x, -y, -z'

loop_
_atom_site_label
_atom_site_type_symbol
_atom_site_fract_x
_atom_site_fract_y
_atom_site_fract_z
_atom_site_U_iso_or_equiv
_atom_site_adp_type
_atom_site_occupancy
_atom_site_symmetry_multiplicity
_atom_site_calc_flag
_atom_site_refinement_flags
_atom_site_disorder_assembly
_atom_site_disorder_group
Ru1 Ru 0.90742(8) 0.66790(8) 0.68824(9) 0.0230(4) Uani 1 1 d . A 1
Fe1 Fe 1.09419(19) 0.83411(18) 0.41875(18) 0.0377(7) Uani 1 1 d . A 1
Cl1 Cl 1.0393(3) 0.5824(3) 0.6946(3) 0.0357(9) Uani 1 1 d . A 1
Cl2 Cl 0.8225(3) 0.7990(3) 0.7047(3) 0.0379(9) Uani 1 1 d . A 1
N1 N 0.8833(9) 0.7047(10) 0.9187(10) 0.030(3) Uani 1 1 d . A 1
C90 C 0.3624(14) 0.3543(18) 0.8428(18) 0.081(8) Uani 1 1 d . A 1
H90A H 0.3216 0.3353 0.7702 0.121 Uiso 1 1 calc R A 1
H90B H 0.3215 0.3866 0.8883 0.121 Uiso 1 1 calc R A 1
H90C H 0.3543 0.2810 0.8542 0.121 Uiso 1 1 calc R A 1
C3 C 0.6836(12) 0.4453(12) 0.5561(11) 0.031(3) Uani 1 1 d . A 1
C4 C 0.7537(13) 0.5276(13) 0.6582(11) 0.036(4) Uani 1 1 d . A 1
H4 H 0.7195 0.5096 0.7145 0.043 Uiso 1 1 calc R A 1
C5 C 0.5626(13) 0.3278(12) 0.5350(13) 0.042(4) Uani 1 1 d . A 1
C6 C 0.587(2) 0.2578(14) 0.6017(16) 0.070(7) Uani 1 1 d . A 1
H1 H 0.5153 0.1758 0.5793 0.105 Uiso 1 1 calc R A 1
H3 H 0.5980 0.2984 0.6748 0.105 Uiso 1 1 calc R A 1
H2 H 0.6641 0.2548 0.5932 0.105 Uiso 1 1 calc R A 1
C7 C 0.5268(17) 0.2597(16) 0.4220(14) 0.052(5) Uani 1 1 d . A 1
H7A H 0.5807 0.2226 0.4114 0.062 Uiso 1 1 calc R A 1
H7B H 0.4386 0.1931 0.4045 0.062 Uiso 1 1 calc R A 1
C8 C 0.5340(14) 0.3196(17) 0.3495(16) 0.061(6) Uani 1 1 d . A 1
H8A H 0.4824 0.3596 0.3585 0.074 Uiso 1 1 calc R A 1
H8B H 0.5008 0.2614 0.2782 0.074 Uiso 1 1 calc R A 1
C9 C 0.6714(18) 0.413(2) 0.3664(16) 0.121(14) Uani 1 1 d . A 1
H5 H 0.7179 0.3719 0.3393 0.145 Uiso 1 1 calc R A 1
H6 H 0.6765 0.4686 0.3282 0.145 Uiso 1 1 calc R A 1
C10 C 0.4619(15) 0.3553(16) 0.5662(16) 0.058(5) Uani 1 1 d . A 1
H10 H 0.4377 0.3904 0.5184 0.086 Uiso 1 1 calc R A 1
H9 H 0.4951 0.4124 0.6370 0.086 Uiso 1 1 calc R A 1
H8 H 0.3877 0.2809 0.5632 0.086 Uiso 1 1 calc R A 1
C13 C 1.2392(19) 0.9089(19) 0.5485(15) 0.066(6) Uani 1 1 d . A 1
H16 H 1.3263 0.9374 0.5520 0.079 Uiso 1 1 calc R A 1
C14 C 1.1756(14) 0.9764(14) 0.5520(14) 0.047(4) Uani 1 1 d . A 1
H14 H 1.2122 1.0588 0.5577 0.057 Uiso 1 1 calc R A 1
C15 C 1.0474(15) 0.8977(15) 0.5453(13) 0.048(4) Uani 1 1 d . A 1
H13 H 0.9816 0.9171 0.5444 0.058 Uiso 1 1 calc R A 1
C16 C 1.151(3) 0.7960(18) 0.5391(15) 0.081(8) Uani 1 1 d . A 1
H15 H 1.1689 0.7323 0.5323 0.097 Uiso 1 1 calc R A 1
C17 C 1.101(2) 0.8964(16) 0.2963(14) 0.063(6) Uani 1 1 d . A 1
H21 H 1.1351 0.9785 0.3013 0.076 Uiso 1 1 calc R A 1
C18 C 0.9744(16) 0.8170(16) 0.2931(14) 0.050(4) Uani 1 1 d . A 1
H20 H 0.9081 0.8355 0.2944 0.060 Uiso 1 1 calc R A 1
C19 C 0.9650(17) 0.7050(16) 0.2874(15) 0.062(6) Uani 1 1 d . A 1
H19 H 0.8909 0.6341 0.2836 0.075 Uiso 1 1 calc R A 1
C20 C 1.0833(18) 0.7172(15) 0.2883(15) 0.050(5) Uani 1 1 d . A 1
H18 H 1.1046 0.6561 0.2872 0.061 Uiso 1 1 calc R A 1
C21 C 1.1656(16) 0.8325(15) 0.2910(15) 0.048(4) Uani 1 1 d . A 1
H17 H 1.2517 0.8629 0.2895 0.057 Uiso 1 1 calc R A 1
C22 C 0.9544(10) 0.7236(11) 0.8493(10) 0.021(3) Uani 1 1 d . A 1
C23 C 0.7507(10) 0.6186(12) 0.8978(11) 0.028(3) Uani 1 1 d . A 1
C24 C 0.6638(12) 0.6565(13) 0.8951(13) 0.040(4) Uani 1 1 d . A 1
C25 C 0.5357(13) 0.5661(17) 0.8782(13) 0.049(5) Uani 1 1 d . A 1
H27 H 0.4715 0.5875 0.8744 0.058 Uiso 1 1 calc R A 1
C26 C 0.5024(14) 0.4477(15) 0.8672(14) 0.055(5) Uani 1 1 d . A 1
C27 C 0.5945(14) 0.4162(14) 0.8741(13) 0.043(4) Uani 1 1 d . A 1
H23 H 0.5711 0.3357 0.8692 0.052 Uiso 1 1 calc R A 1
C28 C 0.7224(15) 0.4991(15) 0.8882(14) 0.045(4) Uani 1 1 d . A 1
C29 C 0.8219(17) 0.4620(15) 0.8965(16) 0.056(5) Uani 1 1 d . A 1
H26 H 0.8722 0.4962 0.9687 0.084 Uiso 1 1 calc R A 1
H25 H 0.8772 0.4916 0.8519 0.084 Uiso 1 1 calc R A 1
H24 H 0.7809 0.3741 0.8745 0.084 Uiso 1 1 calc R A 1
C30 C 0.6941(13) 0.7855(13) 0.9149(13) 0.040(4) Uani 1 1 d . A 1
H29 H 0.7586 0.8369 0.9806 0.060 Uiso 1 1 calc R A 1
H28 H 0.6174 0.7906 0.9185 0.060 Uiso 1 1 calc R A 1
H30 H 0.7260 0.8123 0.8582 0.060 Uiso 1 1 calc R A 1
C31 C 0.9555(12) 0.7651(13) 1.0260(11) 0.036(4) Uani 1 1 d . A 1
H31 H 0.9596 0.7073 1.0586 0.043 Uiso 1 1 calc R A 1
H44 H 0.9186 0.8085 1.0664 0.043 Uiso 1 1 calc R A 1
C32 C 1.0846(12) 0.8516(15) 1.0187(12) 0.045(4) Uani 1 1 d . A 1
H32 H 1.1535 0.9185 1.0718 0.054 Uiso 1 1 calc R A 1
N2 N 1.0753(9) 0.8046(10) 0.9077(10) 0.030(3) Uani 1 1 d . A 1
C34 C 1.1887(11) 0.8527(12) 0.8758(11) 0.033(4) Uani 1 1 d . A 1
C35 C 1.2749(11) 0.8164(13) 0.8916(13) 0.036(4) Uani 1 1 d . A 1
C36 C 1.2424(16) 0.7120(17) 0.9335(16) 0.055(5) Uani 1 1 d . A 1
H35 H 1.2411 0.7376 1.0063 0.082 Uiso 1 1 calc R A 1
H34 H 1.3062 0.6870 0.9283 0.082 Uiso 1 1 calc R A 1
H33 H 1.1591 0.6443 0.8928 0.082 Uiso 1 1 calc R A 1
C37 C 1.3902(12) 0.8710(16) 0.8687(14) 0.047(5) Uani 1 1 d . A 1
H43 H 1.4484 0.8433 0.8796 0.056 Uiso 1 1 calc R A 1
C38 C 1.4222(14) 0.9659(15) 0.8298(13) 0.046(5) Uani 1 1 d . A 1
C39 C 1.3381(14) 1.0040(14) 0.8157(13) 0.045(4) Uani 1 1 d . A 1
H36 H 1.3592 1.0685 0.7888 0.054 Uiso 1 1 calc R A 1
C40 C 1.2201(12) 0.9514(12) 0.8395(11) 0.035(4) Uani 1 1 d . A 1
C41 C 1.1346(13) 0.9996(13) 0.8252(14) 0.047(4) Uani 1 1 d . A 1
H38 H 1.0727 0.9744 0.8661 0.070 Uiso 1 1 calc R A 1
H37 H 1.0903 0.9690 0.7516 0.070 Uiso 1 1 calc R A 1
H39 H 1.1837 1.0876 0.8483 0.070 Uiso 1 1 calc R A 1
C42 C 1.5491(16) 1.0241(17) 0.8040(18) 0.076(7) Uani 1 1 d . A 1
H42 H 1.5437 0.9758 0.7353 0.114 Uiso 1 1 calc R A 1
H41 H 1.6143 1.0286 0.8560 0.114 Uiso 1 1 calc R A 1
H40 H 1.5711 1.1053 0.8042 0.114 Uiso 1 1 calc R A 1
C81 C 0.7310(14) 0.4820(19) 0.4808(14) 0.067(7) Uani 1 1 d . A 1
C84 C 1.035(2) 0.7813(16) 0.5401(14) 0.075(8) Uani 1 1 d . A 1
C82A C 0.866(2) 0.571(3) 0.510(2) 0.034(10) Uani 0.57(6) 1 d P A 1
H82A H 0.9315 0.5505 0.5162 0.041 Uiso 0.57(6) 1 calc PR A 1
C83A C 0.887(4) 0.682(3) 0.528(2) 0.030(9) Uani 0.57(6) 1 d P A 1
H83A H 0.8229 0.7029 0.5338 0.036 Uiso 0.57(6) 1 calc PR A 1
C82B C 0.829(5) 0.620(4) 0.519(3) 0.025(12) Uani 0.43(6) 1 d P A 2
H82B H 0.8030 0.6783 0.5345 0.030 Uiso 0.43(6) 1 calc PR A 2
C83B C 0.952(4) 0.652(3) 0.528(3) 0.034(14) Uani 0.43(6) 1 d P A 2
H83B H 0.9831 0.5975 0.5276 0.041 Uiso 0.43(6) 1 calc PR A 2

loop_
_atom_site_aniso_label
_atom_site_aniso_U_11
_atom_site_aniso_U_22
_atom_site_aniso_U_33
_atom_site_aniso_U_23
_atom_site_aniso_U_13
_atom_site_aniso_U_12
Ru1 0.0142(5) 0.0100(6) 0.0318(8) -0.0005(4) -0.0007(4) 0.0007(4)
Fe1 0.0354(11) 0.0188(11) 0.0419(15) 0.0063(9) 0.0042(10) 0.0029(9)
Cl1 0.0355(17) 0.0236(17) 0.045(2) 0.0024(15) 0.0010(15) 0.0189(14)
Cl2 0.0300(16) 0.0260(17) 0.053(3) 0.0051(16) 0.0046(15) 0.0150(14)
N1 0.010(5) 0.020(6) 0.040(8) 0.008(5) 0.004(5) -0.006(4)
C90 0.014(7) 0.064(13) 0.093(17) 0.011(12) 0.001(8) -0.028(8)
C3 0.028(6) 0.027(7) 0.027(8) 0.001(6) 0.003(6) 0.010(6)
C4 0.031(7) 0.036(8) 0.020(8) 0.003(6) -0.007(6) 0.007(6)
C5 0.033(7) 0.012(6) 0.052(11) -0.001(7) -0.009(7) -0.002(6)
C6 0.086(14) 0.015(8) 0.072(15) 0.002(8) -0.020(11) 0.010(9)
C7 0.058(10) 0.045(10) 0.042(11) 0.003(8) -0.010(8) 0.028(8)
C8 0.027(8) 0.051(11) 0.057(13) -0.015(9) -0.006(7) 0.000(7)
C9 0.049(11) 0.13(2) 0.039(13) -0.013(13) -0.009(9) -0.049(13)
C10 0.035(8) 0.046(10) 0.063(13) 0.011(9) 0.019(8) 0.000(7)
C13 0.059(11) 0.065(13) 0.040(12) 0.018(10) -0.012(9) 0.010(10)
C14 0.040(8) 0.021(7) 0.053(11) 0.004(7) 0.011(7) -0.003(7)
C15 0.044(8) 0.037(9) 0.035(10) -0.002(7) 0.000(7) 0.007(7)
C16 0.13(2) 0.036(11) 0.032(12) 0.013(9) -0.023(12) 0.012(13)
C17 0.095(15) 0.028(9) 0.032(11) 0.009(7) 0.000(9) 0.007(9)
C18 0.051(9) 0.047(11) 0.041(11) 0.008(8) 0.008(8) 0.019(8)
C19 0.055(10) 0.039(10) 0.045(12) -0.005(8) 0.014(9) -0.006(8)
C20 0.071(11) 0.033(9) 0.057(12) 0.013(8) 0.024(9) 0.033(8)
C21 0.046(9) 0.035(9) 0.059(12) 0.013(8) 0.023(8) 0.017(7)
C22 0.014(5) 0.014(6) 0.023(7) -0.001(5) -0.007(5) 0.005(5)
C23 0.007(5) 0.024(7) 0.031(8) 0.005(6) 0.001(5) -0.007(5)
C24 0.017(6) 0.031(8) 0.052(11) 0.002(7) 0.010(6) 0.002(6)
C25 0.017(6) 0.060(11) 0.046(11) 0.002(8) 0.003(6) 0.009(7)
C26 0.032(8) 0.032(9) 0.046(11) 0.000(8) 0.003(7) -0.019(7)
C27 0.043(8) 0.031(8) 0.039(10) 0.013(7) 0.007(7) 0.006(7)
C28 0.047(9) 0.041(9) 0.041(10) 0.018(8) 0.021(8) 0.011(7)
C29 0.070(12) 0.036(9) 0.064(13) 0.012(9) 0.021(10) 0.030(9)
C30 0.036(7) 0.029(8) 0.047(10) -0.001(7) -0.002(7) 0.019(6)
C31 0.030(7) 0.030(8) 0.029(9) 0.004(6) -0.003(6) 0.006(6)
C32 0.023(6) 0.051(10) 0.021(8) -0.007(7) -0.006(6) 0.000(6)
N2 0.019(5) 0.018(5) 0.043(8) 0.002(5) -0.002(5) 0.006(4)
C34 0.018(6) 0.023(7) 0.022(8) -0.006(6) -0.010(5) -0.010(5)
C35 0.016(6) 0.035(8) 0.044(10) 0.010(7) 0.001(6) 0.005(6)
C36 0.049(9) 0.050(11) 0.064(13) 0.027(10) -0.002(8) 0.023(8)
C37 0.018(6) 0.048(10) 0.051(11) -0.005(8) -0.004(6) 0.010(6)
C38 0.030(7) 0.038(9) 0.039(10) -0.002(7) 0.007(7) 0.000(7)
C39 0.035(8) 0.023(8) 0.046(10) -0.001(7) 0.003(7) -0.003(6)
C40 0.027(6) 0.022(7) 0.028(8) 0.001(6) -0.009(6) -0.003(6)
C41 0.027(7) 0.023(8) 0.059(12) -0.003(7) -0.007(7) -0.001(6)
C42 0.038(9) 0.047(11) 0.089(17) 0.002(11) 0.019(10) -0.012(8)
C81 0.023(7) 0.078(14) 0.038(11) -0.004(10) -0.005(7) -0.010(8)
C84 0.099(17) 0.030(10) 0.021(10) 0.001(7) 0.003(10) -0.021(11)
C82A 0.026(15) 0.04(2) 0.06(2) 0.028(15) 0.017(12) 0.023(16)
C83A 0.05(2) 0.017(18) 0.019(15) 0.004(12) -0.009(12) 0.020(16)
C82B 0.04(3) 0.001(18) 0.024(19) -0.003(14) 0.014(16) 0.003(17)
C83B 0.03(2) 0.014(18) 0.05(2) 0.032(16) -0.003(15) -0.006(17)

loop_
_atom_type_symbol
_atom_type_description
_atom_type_scat_dispersion_real
_atom_type_scat_dispersion_imag
_atom_type_scat_source
C C 0.0033 0.0016 'International Tables Vol C Tables 4.2.6.8 and 6.1.1.4'
H H 0.0000 0.0000 'International Tables Vol C Tables 4.2.6.8 and 6.1.1.4'
N N 0.0061 0.0033 'International Tables Vol C Tables 4.2.6.8 and 6.1.1.4'
Cl Cl 0.1484 0.1585 'International Tables Vol C Tables 4.2.6.8 and 6.1.1.4'
Fe Fe 0.3463 0.8444 'International Tables Vol C Tables 4.2.6.8 and 6.1.1.4'
Ru Ru -1.2594 0.8363 'International Tables Vol C Tables 4.2.6.8 and 6.1.1.4'

loop_
_geom_angle_atom_site_label_1
_geom_angle_atom_site_label_2
_geom_angle_atom_site_label_3
_geom_angle
_geom_angle_site_symmetry_1
_geom_angle_site_symmetry_3
_geom_angle_publ_flag
C4 Ru1 C22 100.3(6) . . ?
C4 Ru1 C83A 96.4(11) . . ?
C22 Ru1 C83A 158.5(10) . . ?
C4 Ru1 C82A 76.0(8) . . ?
C22 Ru1 C82A 166.5(9) . . ?
C83A Ru1 C82A 33.6(14) . . ?
C4 Ru1 Cl1 97.7(5) . . ?
C22 Ru1 Cl1 87.3(3) . . ?
C83A Ru1 Cl1 103.9(9) . . ?
C82A Ru1 Cl1 80.5(8) . . ?
C4 Ru1 Cl2 96.0(5) . . ?
C22 Ru1 Cl2 86.0(4) . . ?
C83A Ru1 Cl2 78.9(9) . . ?
C82A Ru1 Cl2 107.2(8) . . ?
Cl1 Ru1 Cl2 165.69(12) . . ?
C16 Fe1 C15 67.7(10) . . ?
C16 Fe1 C20 108.5(10) . . ?
C15 Fe1 C20 159.2(7) . . ?
C16 Fe1 C19 122.5(9) . . ?
C15 Fe1 C19 123.2(7) . . ?
C20 Fe1 C19 40.1(8) . . ?
C16 Fe1 C14 67.2(8) . . ?
C15 Fe1 C14 41.2(6) . . ?
C20 Fe1 C14 158.1(7) . . ?
C19 Fe1 C14 160.6(8) . . ?
C16 Fe1 C18 158.0(9) . . ?
C15 Fe1 C18 107.6(8) . . ?
C20 Fe1 C18 67.9(7) . . ?
C19 Fe1 C18 40.7(8) . . ?
C14 Fe1 C18 124.3(8) . . ?
C16 Fe1 C17 160.1(11) . . ?
C15 Fe1 C17 123.0(9) . . ?
C20 Fe1 C17 67.6(8) . . ?
C19 Fe1 C17 68.1(8) . . ?
C14 Fe1 C17 108.6(7) . . ?
C18 Fe1 C17 40.6(8) . . ?
C16 Fe1 C13 39.3(9) . . ?
C15 Fe1 C13 68.8(9) . . ?
C20 Fe1 C13 122.1(9) . . ?
C19 Fe1 C13 156.8(10) . . ?
C14 Fe1 C13 40.9(9) . . ?
C18 Fe1 C13 161.2(8) . . ?
C17 Fe1 C13 124.8(8) . . ?
C16 Fe1 C84 39.0(11) . . ?
C15 Fe1 C84 42.2(9) . . ?
C20 Fe1 C84 121.8(8) . . ?
C19 Fe1 C84 106.8(7) . . ?
C14 Fe1 C84 69.3(7) . . ?
C18 Fe1 C84 123.0(9) . . ?
C17 Fe1 C84 160.0(11) . . ?
C13 Fe1 C84 67.5(9) . . ?
C16 Fe1 C21 124.7(11) . . ?
C15 Fe1 C21 159.0(7) . . ?
C20 Fe1 C21 39.9(7) . . ?
C19 Fe1 C21 67.2(7) . . ?
C14 Fe1 C21 123.5(6) . . ?
C18 Fe1 C21 67.4(7) . . ?
C17 Fe1 C21 39.9(8) . . ?
C13 Fe1 C21 109.0(8) . . ?
C84 Fe1 C21 157.8(10) . . ?
C22 N1 C23 127.4(11) . . ?
C22 N1 C31 114.2(10) . . ?
C23 N1 C31 117.6(11) . . ?
C81 C3 C4 114.4(13) . . ?
C81 C3 C5 122.8(14) . . ?
C4 C3 C5 122.8(14) . . ?
C3 C4 Ru1 124.3(12) . . ?
C3 C4 H4 117.9 . . ?
Ru1 C4 H4 117.9 . . ?
C7 C5 C3 107.1(14) . . ?
C7 C5 C10 111.9(14) . . ?
C3 C5 C10 108.9(13) . . ?
C7 C5 C6 111.2(15) . . ?
C3 C5 C6 108.8(13) . . ?
C10 C5 C6 108.8(17) . . ?
C8 C7 C5 119.7(16) . . ?
C8 C7 H7A 107.4 . . ?
C5 C7 H7A 107.4 . . ?
C8 C7 H7B 107.4 . . ?
C5 C7 H7B 107.4 . . ?
H7A C7 H7B 106.9 . . ?
C7 C8 C9 108.5(18) . . ?
C7 C8 H8A 110.0 . . ?
C9 C8 H8A 110.0 . . ?
C7 C8 H8B 110.0 . . ?
C9 C8 H8B 110.0 . . ?
H8A C8 H8B 108.4 . . ?
C81 C9 C8 110.0(17) . . ?
C81 C9 H5 109.7 . . ?
C8 C9 H5 109.7 . . ?
C81 C9 H6 109.7 . . ?
C8 C9 H6 109.7 . . ?
H5 C9 H6 108.2 . . ?
C16 C13 C14 106(2) . . ?
C16 C13 Fe1 68.0(12) . . ?
C14 C13 Fe1 69.0(10) . . ?
C16 C13 H16 126.9 . . ?
C14 C13 H16 126.9 . . ?
Fe1 C13 H16 127.6 . . ?
C15 C14 C13 107.2(16) . . ?
C15 C14 Fe1 68.5(9) . . ?
C13 C14 Fe1 70.1(10) . . ?
C15 C14 H14 126.4 . . ?
C13 C14 H14 126.4 . . ?
Fe1 C14 H14 126.6 . . ?
C14 C15 C84 107.2(18) . . ?
C14 C15 Fe1 70.3(10) . . ?
C84 C15 Fe1 70.3(11) . . ?
C14 C15 H13 126.4 . . ?
C84 C15 H13 126.4 . . ?
Fe1 C15 H13 124.6 . . ?
C84 C16 C13 115(2) . . ?
C84 C16 Fe1 73.0(14) . . ?
C13 C16 Fe1 72.7(12) . . ?
C84 C16 H15 122.7 . . ?
C13 C16 H15 122.7 . . ?
Fe1 C16 H15 123.1 . . ?
C21 C17 C18 107.6(16) . . ?
C21 C17 Fe1 70.5(11) . . ?
C18 C17 Fe1 69.5(11) . . ?
C21 C17 H21 126.2 . . ?
C18 C17 H21 126.2 . . ?
Fe1 C17 H21 125.4 . . ?
C19 C18 C17 107.3(17) . . ?
C19 C18 Fe1 69.4(11) . . ?
C17 C18 Fe1 69.9(11) . . ?
C19 C18 H20 126.3 . . ?
C17 C18 H20 126.3 . . ?
Fe1 C18 H20 126.0 . . ?
C20 C19 C18 107.6(15) . . ?
C20 C19 Fe1 69.3(10) . . ?
C18 C19 Fe1 69.9(10) . . ?
C20 C19 H19 126.2 . . ?
C18 C19 H19 126.2 . . ?
Fe1 C19 H19 126.2 . . ?
C21 C20 C19 109.0(17) . . ?
C21 C20 Fe1 71.6(11) . . ?
C19 C20 Fe1 70.5(10) . . ?
C21 C20 H18 125.5 . . ?
C19 C20 H18 125.5 . . ?
Fe1 C20 H18 124.0 . . ?
C20 C21 C17 108.3(15) . . ?
C20 C21 Fe1 68.6(10) . . ?
C17 C21 Fe1 69.6(10) . . ?
C20 C21 H17 125.8 . . ?
C17 C21 H17 125.8 . . ?
Fe1 C21 H17 127.6 . . ?
N1 C22 N2 105.2(12) . . ?
N1 C22 Ru1 132.4(8) . . ?
N2 C22 Ru1 122.0(10) . . ?
C24 C23 C28 124.8(12) . . ?
C24 C23 N1 119.7(12) . . ?
C28 C23 N1 115.3(13) . . ?
C23 C24 C25 115.8(15) . . ?
C23 C24 C30 125.4(11) . . ?
C25 C24 C30 118.7(14) . . ?
C26 C25 C24 121.8(16) . . ?
C26 C25 H27 119.1 . . ?
C24 C25 H27 119.1 . . ?
C27 C26 C25 119.6(13) . . ?
C27 C26 C90 121.6(17) . . ?
C25 C26 C90 118.8(18) . . ?
C26 C27 C28 122.1(16) . . ?
C26 C27 H23 118.9 . . ?
C28 C27 H23 118.9 . . ?
C27 C28 C23 115.8(16) . . ?
C27 C28 C29 120.9(16) . . ?
C23 C28 C29 123.3(13) . . ?
N1 C31 C32 103.2(12) . . ?
N1 C31 H31 111.1 . . ?
C32 C31 H31 111.1 . . ?
N1 C31 H44 111.1 . . ?
C32 C31 H44 111.1 . . ?
H31 C31 H44 109.1 . . ?
N2 C32 C31 101.5(11) . . ?
N2 C32 H32 129.2 . . ?
C31 C32 H32 129.2 . . ?
C22 N2 C34 129.5(13) . . ?
C22 N2 C32 113.6(11) . . ?
C34 N2 C32 116.9(10) . . ?
C35 C34 C40 119.2(13) . . ?
C35 C34 N2 121.4(14) . . ?
C40 C34 N2 118.8(14) . . ?
C34 C35 C37 121.2(16) . . ?
C34 C35 C36 119.3(13) . . ?
C37 C35 C36 119.5(15) . . ?
C35 C37 C38 120.8(16) . . ?
C35 C37 H43 119.6 . . ?
C38 C37 H43 119.6 . . ?
C39 C38 C37 118.4(14) . . ?
C39 C38 C42 121.5(18) . . ?
C37 C38 C42 120.1(18) . . ?
C38 C39 C40 122.2(16) . . ?
C38 C39 H36 118.9 . . ?
C40 C39 H36 118.9 . . ?
C39 C40 C34 118.0(15) . . ?
C39 C40 C41 119.5(15) . . ?
C34 C40 C41 122.5(13) . . ?
C3 C81 C82A 115.9(18) . . ?
C3 C81 C9 124.2(16) . . ?
C82A C81 C9 116.5(19) . . ?
C3 C81 C82B 112.6(19) . . ?
C82A C81 C82B 36.1(16) . . ?
C9 C81 C82B 121(2) . . ?
C16 C84 C15 104.7(16) . . ?
C16 C84 C83B 106(3) . . ?
C15 C84 C83B 149(3) . . ?
C16 C84 C83A 144(2) . . ?
C15 C84 C83A 111(2) . . ?
C83B C84 C83A 38.2(18) . . ?
C16 C84 Fe1 68.1(12) . . ?
C15 C84 Fe1 67.5(10) . . ?
C83B C84 Fe1 122.0(19) . . ?
C83A C84 Fe1 122.0(15) . . ?
C83A C82A C81 112(3) . . ?
C83A C82A Ru1 69.2(19) . . ?
C81 C82A Ru1 103.5(17) . . ?
C83A C82A H82A 123.9 . . ?
C81 C82A H82A 123.9 . . ?
Ru1 C82A H82A 96.2 . . ?
C82A C83A C84 114(3) . . ?
C82A C83A Ru1 77.2(19) . . ?
C84 C83A Ru1 98.9(15) . . ?
C82A C83A H83A 123.1 . . ?
C84 C83A H83A 123.1 . . ?
Ru1 C83A H83A 93.4 . . ?
C83B C82B C81 117(4) . . ?
C83B C82B H82B 121.4 . . ?
C81 C82B H82B 121.4 . . ?
C82B C83B C84 114(4) . . ?
C82B C83B H83B 123.2 . . ?
C84 C83B H83B 123.2 . . ?

loop_
_geom_bond_atom_site_label_1
_geom_bond_atom_site_label_2
_geom_bond_distance
_geom_bond_site_symmetry_2
_geom_bond_publ_flag
Ru1 C4 1.859(14) . ?
Ru1 C22 2.077(13) . ?
Ru1 C83A 2.25(3) . ?
Ru1 C82A 2.34(3) . ?
Ru1 Cl1 2.360(3) . ?
Ru1 Cl2 2.373(4) . ?
Fe1 C16 1.98(2) . ?
Fe1 C15 2.003(17) . ?
Fe1 C20 2.010(18) . ?
Fe1 C19 2.026(17) . ?
Fe1 C14 2.027(16) . ?
Fe1 C18 2.032(19) . ?
Fe1 C17 2.037(18) . ?
Fe1 C13 2.040(18) . ?
Fe1 C84 2.042(18) . ?
Fe1 C21 2.048(18) . ?
N1 C22 1.355(17) . ?
N1 C23 1.445(13) . ?
N1 C31 1.447(18) . ?
C90 C26 1.530(17) . ?
C90 H90A 0.9800 . ?
C90 H90B 0.9800 . ?
C90 H90C 0.9800 . ?
C3 C81 1.33(2) . ?
C3 C4 1.427(19) . ?
C3 C5 1.517(18) . ?
C4 H4 0.9500 . ?
C5 C7 1.49(2) . ?
C5 C10 1.51(2) . ?
C5 C6 1.54(2) . ?
C6 H1 0.9800 . ?
C6 H3 0.9800 . ?
C6 H2 0.9800 . ?
C7 C8 1.40(3) . ?
C7 H7A 0.9900 . ?
C7 H7B 0.9900 . ?
C8 C9 1.52(2) . ?
C8 H8A 0.9900 . ?
C8 H8B 0.9900 . ?
C9 C81 1.51(3) . ?
C9 H5 0.9900 . ?
C9 H6 0.9900 . ?
C10 H10 0.9800 . ?
C10 H9 0.9800 . ?
C10 H8 0.9800 . ?
C13 C16 1.35(3) . ?
C13 C14 1.42(3) . ?
C13 H16 0.9500 . ?
C14 C15 1.42(2) . ?
C14 H14 0.9500 . ?
C15 C84 1.46(3) . ?
C15 H13 0.9500 . ?
C16 C84 1.34(4) . ?
C16 H15 0.9500 . ?
C17 C21 1.39(3) . ?
C17 C18 1.41(3) . ?
C17 H21 0.9500 . ?
C18 C19 1.41(3) . ?
C18 H20 0.9500 . ?
C19 C20 1.38(3) . ?
C19 H19 0.9500 . ?
C20 C21 1.38(2) . ?
C20 H18 0.9500 . ?
C21 H17 0.9500 . ?
C22 N2 1.368(15) . ?
C23 C24 1.37(2) . ?
C23 C28 1.42(2) . ?
C24 C25 1.428(19) . ?
C24 C30 1.51(2) . ?
C25 C26 1.39(3) . ?
C25 H27 0.9500 . ?
C26 C27 1.37(3) . ?
C27 C28 1.40(2) . ?
C27 H23 0.9500 . ?
C28 C29 1.51(3) . ?
C29 H26 0.9800 . ?
C29 H25 0.9800 . ?
C29 H24 0.9800 . ?
C30 H29 0.9800 . ?
C30 H28 0.9800 . ?
C30 H30 0.9800 . ?
C31 C32 1.509(19) . ?
C31 H31 0.9900 . ?
C31 H44 0.9900 . ?
C32 N2 1.47(2) . ?
C32 H32 0.9500 . ?
N2 C34 1.416(18) . ?
C34 C35 1.36(2) . ?
C34 C40 1.41(2) . ?
C35 C37 1.38(2) . ?
C35 C36 1.53(2) . ?
C36 H35 0.9800 . ?
C36 H34 0.9800 . ?
C36 H33 0.9800 . ?
C37 C38 1.39(3) . ?
C37 H43 0.9500 . ?
C38 C39 1.35(3) . ?
C38 C42 1.52(2) . ?
C39 C40 1.41(2) . ?
C39 H36 0.9500 . ?
C40 C41 1.47(2) . ?
C41 H38 0.9800 . ?
C41 H37 0.9800 . ?
C41 H39 0.9800 . ?
C42 H42 0.9800 . ?
C42 H41 0.9800 . ?
C42 H40 0.9800 . ?
C81 C82A 1.47(3) . ?
C81 C82B 1.57(5) . ?
C84 C83B 1.50(3) . ?
C84 C83A 1.65(5) . ?
C82A C83A 1.33(6) . ?
C82A H82A 0.9500 . ?
C83A H83A 0.9500 . ?
C82B C83B 1.35(8) . ?
C82B H82B 0.9500 . ?
C83B H83B 0.9500 . ?

loop_
_geom_torsion_atom_site_label_1
_geom_torsion_atom_site_label_2
_geom_torsion_atom_site_label_3
_geom_torsion_atom_site_label_4
_geom_torsion
_geom_torsion_site_symmetry_1
_geom_torsion_site_symmetry_2
_geom_torsion_site_symmetry_3
_geom_torsion_site_symmetry_4
_geom_torsion_publ_flag
C81 C3 C4 Ru1 -6(2) . . . . ?
C5 C3 C4 Ru1 176.0(12) . . . . ?
C22 Ru1 C4 C3 -173.9(13) . . . . ?
C83A Ru1 C4 C3 19.7(17) . . . . ?
C82A Ru1 C4 C3 -7.2(15) . . . . ?
Cl1 Ru1 C4 C3 -85.3(13) . . . . ?
Cl2 Ru1 C4 C3 99.1(13) . . . . ?
C81 C3 C5 C7 10(2) . . . . ?
C4 C3 C5 C7 -172.7(15) . . . . ?
C81 C3 C5 C10 -112(2) . . . . ?
C4 C3 C5 C10 66(2) . . . . ?
C81 C3 C5 C6 130(2) . . . . ?
C4 C3 C5 C6 -52(2) . . . . ?
C3 C5 C7 C8 -44(2) . . . . ?
C10 C5 C7 C8 75(2) . . . . ?
C6 C5 C7 C8 -162.7(17) . . . . ?
C5 C7 C8 C9 64(2) . . . . ?
C7 C8 C9 C81 -46(3) . . . . ?
C15 Fe1 C13 C16 80.3(18) . . . . ?
C20 Fe1 C13 C16 -79.9(19) . . . . ?
C19 Fe1 C13 C16 -46(3) . . . . ?
C14 Fe1 C13 C16 119(2) . . . . ?
C18 Fe1 C13 C16 162(2) . . . . ?
C17 Fe1 C13 C16 -163.5(17) . . . . ?
C84 Fe1 C13 C16 34.6(18) . . . . ?
C21 Fe1 C13 C16 -121.9(18) . . . . ?
C16 Fe1 C13 C14 -119(2) . . . . ?
C15 Fe1 C13 C14 -38.2(10) . . . . ?
C20 Fe1 C13 C14 161.6(10) . . . . ?
C19 Fe1 C13 C14 -164.1(17) . . . . ?
C18 Fe1 C13 C14 44(3) . . . . ?
C17 Fe1 C13 C14 78.0(14) . . . . ?
C84 Fe1 C13 C14 -83.9(13) . . . . ?
C21 Fe1 C13 C14 119.6(11) . . . . ?
C16 C13 C14 C15 1(2) . . . . ?
Fe1 C13 C14 C15 58.7(12) . . . . ?
C16 C13 C14 Fe1 -58.1(14) . . . . ?
C16 Fe1 C14 C15 -81.7(14) . . . . ?
C20 Fe1 C14 C15 -164.5(19) . . . . ?
C19 Fe1 C14 C15 42(3) . . . . ?
C18 Fe1 C14 C15 76.9(13) . . . . ?
C17 Fe1 C14 C15 119.2(13) . . . . ?
C13 Fe1 C14 C15 -118.8(16) . . . . ?
C84 Fe1 C14 C15 -39.6(14) . . . . ?
C21 Fe1 C14 C15 160.8(11) . . . . ?
C16 Fe1 C14 C13 37.1(14) . . . . ?
C15 Fe1 C14 C13 118.8(16) . . . . ?
C20 Fe1 C14 C13 -46(2) . . . . ?
C19 Fe1 C14 C13 161(2) . . . . ?
C18 Fe1 C14 C13 -164.3(11) . . . . ?
C17 Fe1 C14 C13 -122.0(13) . . . . ?
C84 Fe1 C14 C13 79.1(14) . . . . ?
C21 Fe1 C14 C13 -80.4(13) . . . . ?
C13 C14 C15 C84 1(2) . . . . ?
Fe1 C14 C15 C84 60.9(12) . . . . ?
C13 C14 C15 Fe1 -59.6(13) . . . . ?
C16 Fe1 C15 C14 80.4(13) . . . . ?
C20 Fe1 C15 C14 164(2) . . . . ?
C19 Fe1 C15 C14 -164.5(12) . . . . ?
C18 Fe1 C15 C14 -122.4(12) . . . . ?
C17 Fe1 C15 C14 -80.5(13) . . . . ?
C13 Fe1 C15 C14 38.0(12) . . . . ?
C84 Fe1 C15 C14 117.5(17) . . . . ?
C21 Fe1 C15 C14 -50(3) . . . . ?
C16 Fe1 C15 C84 -37.0(12) . . . . ?
C20 Fe1 C15 C84 46(3) . . . . ?
C19 Fe1 C15 C84 78.1(15) . . . . ?
C14 Fe1 C15 C84 -117.5(17) . . . . ?
C18 Fe1 C15 C84 120.1(13) . . . . ?
C17 Fe1 C15 C84 162.0(13) . . . . ?
C13 Fe1 C15 C84 -79.4(13) . . . . ?
C21 Fe1 C15 C84 -167(2) . . . . ?
C14 C13 C16 C84 -3(2) . . . . ?
Fe1 C13 C16 C84 -61.3(16) . . . . ?
C14 C13 C16 Fe1 58.7(14) . . . . ?
C15 Fe1 C16 C84 40.1(12) . . . . ?
C20 Fe1 C16 C84 -118.1(13) . . . . ?
C19 Fe1 C16 C84 -76.1(16) . . . . ?
C14 Fe1 C16 C84 84.8(14) . . . . ?
C18 Fe1 C16 C84 -42(3) . . . . ?
C17 Fe1 C16 C84 167(2) . . . . ?
C13 Fe1 C16 C84 123(2) . . . . ?
C21 Fe1 C16 C84 -159.3(12) . . . . ?
C15 Fe1 C16 C13 -83.3(17) . . . . ?
C20 Fe1 C16 C13 118.4(16) . . . . ?
C19 Fe1 C16 C13 160.5(14) . . . . ?
C14 Fe1 C16 C13 -38.6(15) . . . . ?
C18 Fe1 C16 C13 -165(2) . . . . ?
C17 Fe1 C16 C13 43(3) . . . . ?
C84 Fe1 C16 C13 -123(2) . . . . ?
C21 Fe1 C16 C13 77.3(18) . . . . ?
C16 Fe1 C17 C21 46(3) . . . . ?
C15 Fe1 C17 C21 163.5(10) . . . . ?
C20 Fe1 C17 C21 -36.7(10) . . . . ?
C19 Fe1 C17 C21 -80.2(11) . . . . ?
C14 Fe1 C17 C21 120.3(10) . . . . ?
C18 Fe1 C17 C21 -118.4(15) . . . . ?
C13 Fe1 C17 C21 77.7(13) . . . . ?
C84 Fe1 C17 C21 -159.1(18) . . . . ?
C16 Fe1 C17 C18 164(2) . . . . ?
C15 Fe1 C17 C18 -78.1(12) . . . . ?
C20 Fe1 C17 C18 81.7(12) . . . . ?
C19 Fe1 C17 C18 38.2(11) . . . . ?
C14 Fe1 C17 C18 -121.4(11) . . . . ?
C13 Fe1 C17 C18 -163.9(12) . . . . ?
C84 Fe1 C17 C18 -41(2) . . . . ?
C21 Fe1 C17 C18 118.4(15) . . . . ?
C21 C17 C18 C19 1(2) . . . . ?
Fe1 C17 C18 C19 -59.5(13) . . . . ?
C21 C17 C18 Fe1 60.5(13) . . . . ?
C16 Fe1 C18 C19 -47(3) . . . . ?
C15 Fe1 C18 C19 -120.9(11) . . . . ?
C20 Fe1 C18 C19 37.5(11) . . . . ?
C14 Fe1 C18 C19 -163.2(10) . . . . ?
C17 Fe1 C18 C19 118.5(16) . . . . ?
C13 Fe1 C18 C19 163(2) . . . . ?
C84 Fe1 C18 C19 -77.0(13) . . . . ?
C21 Fe1 C18 C19 80.8(11) . . . . ?
C16 Fe1 C18 C17 -166(3) . . . . ?
C15 Fe1 C18 C17 120.6(12) . . . . ?
C20 Fe1 C18 C17 -80.9(12) . . . . ?
C19 Fe1 C18 C17 -118.5(16) . . . . ?
C14 Fe1 C18 C17 78.4(13) . . . . ?
C13 Fe1 C18 C17 45(3) . . . . ?
C84 Fe1 C18 C17 164.5(12) . . . . ?
C21 Fe1 C18 C17 -37.7(11) . . . . ?
C17 C18 C19 C20 1(2) . . . . ?
Fe1 C18 C19 C20 -59.3(14) . . . . ?
C17 C18 C19 Fe1 59.8(13) . . . . ?
C16 Fe1 C19 C20 -80.1(16) . . . . ?
C15 Fe1 C19 C20 -163.1(11) . . . . ?
C14 Fe1 C19 C20 164.9(19) . . . . ?
C18 Fe1 C19 C20 118.9(16) . . . . ?
C17 Fe1 C19 C20 80.8(13) . . . . ?
C13 Fe1 C19 C20 -48(2) . . . . ?
C84 Fe1 C19 C20 -119.7(14) . . . . ?
C21 Fe1 C19 C20 37.5(11) . . . . ?
C16 Fe1 C19 C18 161.0(14) . . . . ?
C15 Fe1 C19 C18 78.0(13) . . . . ?
C20 Fe1 C19 C18 -118.9(16) . . . . ?
C14 Fe1 C19 C18 46(3) . . . . ?
C17 Fe1 C19 C18 -38.1(11) . . . . ?
C13 Fe1 C19 C18 -166.6(18) . . . . ?
C84 Fe1 C19 C18 121.4(13) . . . . ?
C21 Fe1 C19 C18 -81.4(11) . . . . ?
C18 C19 C20 C21 -2(2) . . . . ?
Fe1 C19 C20 C21 -61.5(14) . . . . ?
C18 C19 C20 Fe1 59.6(13) . . . . ?
C16 Fe1 C20 C21 -122.4(14) . . . . ?
C15 Fe1 C20 C21 162(2) . . . . ?
C19 Fe1 C20 C21 118.8(17) . . . . ?
C14 Fe1 C20 C21 -48(3) . . . . ?
C18 Fe1 C20 C21 80.8(12) . . . . ?
C17 Fe1 C20 C21 36.7(12) . . . . ?
C13 Fe1 C20 C21 -81.3(14) . . . . ?
C84 Fe1 C20 C21 -163.1(13) . . . . ?
C16 Fe1 C20 C19 118.8(14) . . . . ?
C15 Fe1 C20 C19 43(3) . . . . ?
C14 Fe1 C20 C19 -166.5(19) . . . . ?
C18 Fe1 C20 C19 -38.1(12) . . . . ?
C17 Fe1 C20 C19 -82.1(13) . . . . ?
C13 Fe1 C20 C19 159.9(12) . . . . ?
C84 Fe1 C20 C19 78.0(16) . . . . ?
C21 Fe1 C20 C19 -118.8(17) . . . . ?
C19 C20 C21 C17 3(2) . . . . ?
Fe1 C20 C21 C17 -58.4(13) . . . . ?
C19 C20 C21 Fe1 60.9(14) . . . . ?
C18 C17 C21 C20 -2(2) . . . . ?
Fe1 C17 C21 C20 57.7(14) . . . . ?
C18 C17 C21 Fe1 -59.9(13) . . . . ?
C16 Fe1 C21 C20 76.9(14) . . . . ?
C15 Fe1 C21 C20 -162.2(18) . . . . ?
C19 Fe1 C21 C20 -37.8(12) . . . . ?
C14 Fe1 C21 C20 160.7(12) . . . . ?
C18 Fe1 C21 C20 -82.1(12) . . . . ?
C17 Fe1 C21 C20 -120.4(16) . . . . ?
C13 Fe1 C21 C20 117.6(13) . . . . ?
C84 Fe1 C21 C20 41(3) . . . . ?
C16 Fe1 C21 C17 -162.7(11) . . . . ?
C15 Fe1 C21 C17 -42(2) . . . . ?
C20 Fe1 C21 C17 120.4(16) . . . . ?
C19 Fe1 C21 C17 82.6(12) . . . . ?
C14 Fe1 C21 C17 -78.9(13) . . . . ?
C18 Fe1 C21 C17 38.3(10) . . . . ?
C13 Fe1 C21 C17 -121.9(11) . . . . ?
C84 Fe1 C21 C17 161.2(19) . . . . ?
C23 N1 C22 N2 -174.0(13) . . . . ?
C31 N1 C22 N2 -4.6(16) . . . . ?
C23 N1 C22 Ru1 13(2) . . . . ?
C31 N1 C22 Ru1 -177.7(11) . . . . ?
C4 Ru1 C22 N1 -26.5(14) . . . . ?
C83A Ru1 C22 N1 114(3) . . . . ?
C82A Ru1 C22 N1 -99(3) . . . . ?
Cl1 Ru1 C22 N1 -123.8(13) . . . . ?
Cl2 Ru1 C22 N1 68.8(13) . . . . ?
C4 Ru1 C22 N2 161.5(11) . . . . ?
C83A Ru1 C22 N2 -58(3) . . . . ?
C82A Ru1 C22 N2 89(3) . . . . ?
Cl1 Ru1 C22 N2 64.2(10) . . . . ?
Cl2 Ru1 C22 N2 -103.2(10) . . . . ?
C22 N1 C23 C24 -102.8(18) . . . . ?
C31 N1 C23 C24 88.2(18) . . . . ?
C22 N1 C23 C28 81.2(19) . . . . ?
C31 N1 C23 C28 -87.8(17) . . . . ?
C28 C23 C24 C25 -2(2) . . . . ?
N1 C23 C24 C25 -177.5(14) . . . . ?
C28 C23 C24 C30 174.2(16) . . . . ?
N1 C23 C24 C30 -1(2) . . . . ?
C23 C24 C25 C26 1(3) . . . . ?
C30 C24 C25 C26 -175.2(16) . . . . ?
C24 C25 C26 C27 1(3) . . . . ?
C24 C25 C26 C90 -176.4(17) . . . . ?
C25 C26 C27 C28 -2(3) . . . . ?
C90 C26 C27 C28 174.8(17) . . . . ?
C26 C27 C28 C23 2(3) . . . . ?
C26 C27 C28 C29 179.4(17) . . . . ?
C24 C23 C28 C27 1(2) . . . . ?
N1 C23 C28 C27 176.3(14) . . . . ?
C24 C23 C28 C29 -177.1(16) . . . . ?
N1 C23 C28 C29 -1(2) . . . . ?
C22 N1 C31 C32 12.8(18) . . . . ?
C23 N1 C31 C32 -176.7(13) . . . . ?
N1 C31 C32 N2 -14.5(16) . . . . ?
N1 C22 N2 C34 177.4(14) . . . . ?
Ru1 C22 N2 C34 -9(2) . . . . ?
N1 C22 N2 C32 -6.2(16) . . . . ?
Ru1 C22 N2 C32 167.8(11) . . . . ?
C31 C32 N2 C22 13.5(17) . . . . ?
C31 C32 N2 C34 -169.6(13) . . . . ?
C22 N2 C34 C35 -105.6(17) . . . . ?
C32 N2 C34 C35 78.1(18) . . . . ?
C22 N2 C34 C40 83.0(18) . . . . ?
C32 N2 C34 C40 -93.4(16) . . . . ?
C40 C34 C35 C37 -3(2) . . . . ?
N2 C34 C35 C37 -174.2(14) . . . . ?
C40 C34 C35 C36 178.4(15) . . . . ?
N2 C34 C35 C36 7(2) . . . . ?
C34 C35 C37 C38 1(2) . . . . ?
C36 C35 C37 C38 179.6(16) . . . . ?
C35 C37 C38 C39 0(2) . . . . ?
C35 C37 C38 C42 -179.4(16) . . . . ?
C37 C38 C39 C40 0(2) . . . . ?
C42 C38 C39 C40 -179.8(15) . . . . ?
C38 C39 C40 C34 -2(2) . . . . ?
C38 C39 C40 C41 178.2(15) . . . . ?
C35 C34 C40 C39 4(2) . . . . ?
N2 C34 C40 C39 175.1(12) . . . . ?
C35 C34 C40 C41 -177.0(14) . . . . ?
N2 C34 C40 C41 -5(2) . . . . ?
C4 C3 C81 C82A 24(3) . . . . ?
C5 C3 C81 C82A -158(2) . . . . ?
C4 C3 C81 C9 -178(2) . . . . ?
C5 C3 C81 C9 0(4) . . . . ?
C4 C3 C81 C82B -16(3) . . . . ?
C5 C3 C81 C82B 162(2) . . . . ?
C8 C9 C81 C3 18(4) . . . . ?
C8 C9 C81 C82A 176(3) . . . . ?
C8 C9 C81 C82B -143(3) . . . . ?
C13 C16 C84 C15 3(2) . . . . ?
Fe1 C16 C84 C15 -57.8(12) . . . . ?
C13 C16 C84 C83B 180(2) . . . . ?
Fe1 C16 C84 C83B 118.5(19) . . . . ?
C13 C16 C84 C83A 176(3) . . . . ?
Fe1 C16 C84 C83A 115(3) . . . . ?
C13 C16 C84 Fe1 61.2(16) . . . . ?
C14 C15 C84 C16 -3(2) . . . . ?
Fe1 C15 C84 C16 58.2(13) . . . . ?
C14 C15 C84 C83B -176(4) . . . . ?
Fe1 C15 C84 C83B -115(4) . . . . ?
C14 C15 C84 C83A -178.2(15) . . . . ?
Fe1 C15 C84 C83A -117.2(15) . . . . ?
C14 C15 C84 Fe1 -61.0(12) . . . . ?
C15 Fe1 C84 C16 -117.6(16) . . . . ?
C20 Fe1 C84 C16 79.9(14) . . . . ?
C19 Fe1 C84 C16 121.2(13) . . . . ?
C14 Fe1 C84 C16 -79.0(13) . . . . ?
C18 Fe1 C84 C16 162.8(12) . . . . ?
C17 Fe1 C84 C16 -166.8(18) . . . . ?
C13 Fe1 C84 C16 -34.9(14) . . . . ?
C21 Fe1 C84 C16 50(2) . . . . ?
C16 Fe1 C84 C15 117.6(15) . . . . ?
C20 Fe1 C84 C15 -162.5(10) . . . . ?
C19 Fe1 C84 C15 -121.2(12) . . . . ?
C14 Fe1 C84 C15 38.6(10) . . . . ?
C18 Fe1 C84 C15 -79.6(12) . . . . ?
C17 Fe1 C84 C15 -49(2) . . . . ?
C13 Fe1 C84 C15 82.7(12) . . . . ?
C21 Fe1 C84 C15 168.0(17) . . . . ?
C16 Fe1 C84 C83B -96(3) . . . . ?
C15 Fe1 C84 C83B 146(4) . . . . ?
C20 Fe1 C84 C83B -16(3) . . . . ?
C19 Fe1 C84 C83B 25(3) . . . . ?
C14 Fe1 C84 C83B -175(3) . . . . ?
C18 Fe1 C84 C83B 67(3) . . . . ?
C17 Fe1 C84 C83B 97(4) . . . . ?
C13 Fe1 C84 C83B -131(3) . . . . ?
C21 Fe1 C84 C83B -46(4) . . . . ?
C16 Fe1 C84 C83A -141(3) . . . . ?
C15 Fe1 C84 C83A 101(3) . . . . ?
C20 Fe1 C84 C83A -62(3) . . . . ?
C19 Fe1 C84 C83A -20(3) . . . . ?
C14 Fe1 C84 C83A 140(3) . . . . ?
C18 Fe1 C84 C83A 21(3) . . . . ?
C17 Fe1 C84 C83A 52(3) . . . . ?
C13 Fe1 C84 C83A -176(3) . . . . ?
C21 Fe1 C84 C83A -91(3) . . . . ?
C3 C81 C82A C83A -99(3) . . . . ?
C9 C81 C82A C83A 101(3) . . . . ?
C82B C81 C82A C83A -6(3) . . . . ?
C3 C81 C82A Ru1 -26(3) . . . . ?
C9 C81 C82A Ru1 174(2) . . . . ?
C82B C81 C82A Ru1 67(3) . . . . ?
C4 Ru1 C82A C83A 126(2) . . . . ?
C22 Ru1 C82A C83A -159(3) . . . . ?
Cl1 Ru1 C82A C83A -134(2) . . . . ?
Cl2 Ru1 C82A C83A 34(2) . . . . ?
C4 Ru1 C82A C81 16.9(18) . . . . ?
C22 Ru1 C82A C81 92(3) . . . . ?
C83A Ru1 C82A C81 -109(3) . . . . ?
Cl1 Ru1 C82A C81 117(2) . . . . ?
Cl2 Ru1 C82A C81 -75(2) . . . . ?
C81 C82A C83A C84 -169(2) . . . . ?
Ru1 C82A C83A C84 94.3(18) . . . . ?
C81 C82A C83A Ru1 97(2) . . . . ?
C16 C84 C83A C82A 0(4) . . . . ?
C15 C84 C83A C82A 172(2) . . . . ?
C83B C84 C83A C82A -6(3) . . . . ?
Fe1 C84 C83A C82A 97(3) . . . . ?
C16 C84 C83A Ru1 80(3) . . . . ?
C15 C84 C83A Ru1 -107.8(16) . . . . ?
C83B C84 C83A Ru1 74(3) . . . . ?
Fe1 C84 C83A Ru1 176.5(14) . . . . ?
C4 Ru1 C83A C82A -52(2) . . . . ?
C22 Ru1 C83A C82A 166.7(16) . . . . ?
Cl1 Ru1 C83A C82A 47(2) . . . . ?
Cl2 Ru1 C83A C82A -147(2) . . . . ?
C4 Ru1 C83A C84 -164.9(17) . . . . ?
C22 Ru1 C83A C84 54(4) . . . . ?
C82A Ru1 C83A C84 -113(3) . . . . ?
Cl1 Ru1 C83A C84 -65.4(18) . . . . ?
Cl2 Ru1 C83A C84 100.3(17) . . . . ?
C3 C81 C82B C83B 108(3) . . . . ?
C82A C81 C82B C83B 4(3) . . . . ?
C9 C81 C82B C83B -90(4) . . . . ?
C81 C82B C83B C84 166(3) . . . . ?
C16 C84 C83B C82B -175(3) . . . . ?
C15 C84 C83B C82B -1(6) . . . . ?
C83A C84 C83B C82B 2(2) . . . . ?
Fe1 C84 C83B C82B -101(4) . . . . ?
